data_7200762
loop_
_publ_author_name
'Alfonso, Ignacio'
'Bolte, Michael'
'Bru, Miriam'
'Burguete, M. Isabel'
'Luis, Santiago V.'

_publ_section_title
;
 Crystal structures of the HCl salts of pseudopeptidic macrocycles display
 "knobs into holes" hydrophobic interactions between aliphatic side chains
;
_journal_coden_ASTM CRECF4
_journal_issue 5
_journal_name_full CrystEngComm
_journal_page_first 735
_journal_page_last 738
_journal_paper_doi 10.1039/b821772f
_journal_volume 11
_journal_year 2009
_chemical_formula_sum 'C40 H72 Cl4 N8 O8'
_chemical_formula_weight 934.86
_space_group_IT_number 18
_symmetry_cell_setting orthorhombic
_symmetry_space_group_name_Hall 'P 2 2ab'
_symmetry_space_group_name_H-M 'P 21 21 2'
_atom_sites_solution_hydrogens geom
_atom_sites_solution_primary direct
_atom_sites_solution_secondary difmap
_audit_creation_method SHELXL-97
_cell_angle_alpha 90.00
_cell_angle_beta 90.00
_cell_angle_gamma 90.00
_cell_formula_units_Z 2
_cell_length_a 15.521(3)
_cell_length_b 26.412(5)
_cell_length_c 6.9655(14)
_cell_measurement_temperature 298(2)
_cell_volume 2855.4(10)
_computing_structure_refinement 'SHELXL-97 (Sheldrick, 1997)'
_computing_structure_solution 'SHELXS-97 (Sheldrick, 1990)'
_diffrn_ambient_temperature 298(2)
_diffrn_measured_fraction_theta_full 1.000
_diffrn_measured_fraction_theta_max 0.983
_diffrn_measurement_method omega-scans
_diffrn_radiation_monochromator graphite
_diffrn_radiation_source 'fine-focus sealed tube'
_diffrn_radiation_type MoK\a
_diffrn_radiation_wavelength 0.71073
_diffrn_reflns_av_R_equivalents 0.0967
_diffrn_reflns_av_sigmaI/netI 0.1432
_diffrn_reflns_limit_h_max 20
_diffrn_reflns_limit_h_min -21
_diffrn_reflns_limit_k_max 37
_diffrn_reflns_limit_k_min -22
_diffrn_reflns_limit_l_max 9
_diffrn_reflns_limit_l_min -9
_diffrn_reflns_number 23532
_diffrn_reflns_theta_full 25.00
_diffrn_reflns_theta_max 30.56
_diffrn_reflns_theta_min 1.52
_exptl_absorpt_coefficient_mu 0.255
_exptl_absorpt_correction_T_max 0.9701
_exptl_absorpt_correction_T_min 0.9509
_exptl_absorpt_correction_type multi-scan
_exptl_absorpt_process_details SADABS
_exptl_crystal_density_diffrn 1.087
_exptl_crystal_density_method 'not measured'
_exptl_crystal_F_000 1000
_exptl_crystal_size_max 0.20
_exptl_crystal_size_mid 0.16
_exptl_crystal_size_min 0.12
_refine_diff_density_max 1.756
_refine_diff_density_min -0.441
_refine_diff_density_rms 0.197
_refine_ls_abs_structure_details 'Flack H D (1983), Acta Cryst. A39, 876-881'
_refine_ls_abs_structure_Flack -0.02(14)
_refine_ls_extinction_coef 0.029(4)
_refine_ls_extinction_expression Fc^*^=kFc[1+0.001xFc^2^\l^3^/sin(2\q)]^-1/4^
_refine_ls_extinction_method SHELXL
_refine_ls_goodness_of_fit_ref 1.024
_refine_ls_hydrogen_treatment constr
_refine_ls_matrix_type full
_refine_ls_number_parameters 282
_refine_ls_number_reflns 8450
_refine_ls_number_restraints 3
_refine_ls_restrained_S_all 1.028
_refine_ls_R_factor_all 0.2118
_refine_ls_R_factor_gt 0.1004
_refine_ls_shift/su_max 0.000
_refine_ls_shift/su_mean 0.000
_refine_ls_structure_factor_coef Fsqd
_refine_ls_weighting_details 'calc w=1/[\s^2^(Fo^2^)+(0.1731P)^2^] where P=(Fo^2^+2Fc^2^)/3'
_refine_ls_weighting_scheme calc
_refine_ls_wR_factor_gt 0.2571
_refine_ls_wR_factor_ref 0.3160
_reflns_number_gt 3769
_reflns_number_total 8450
_reflns_threshold_expression I>2\s(I)
_cod_data_source_file B821772F.txt
_cod_data_source_block a2v
_cod_depositor_comments
;
 Replaced the incorrect bibliographical reference to the original
 publication with a proper one.

 Antanas Vaitkus,
 2019-09-18
;
_cod_original_cell_volume 2855.5(10)
_cod_database_code 7200762

loop_
_symmetry_equiv_pos_as_xyz
'x, y, z'
'-x, -y, z'
'-x+1/2, y+1/2, -z'
'x+1/2, -y+1/2, -z'

loop_
_atom_site_label
_atom_site_type_symbol
_atom_site_fract_x
_atom_site_fract_y
_atom_site_fract_z
_atom_site_U_iso_or_equiv
_atom_site_adp_type
_atom_site_occupancy
_atom_site_symmetry_multiplicity
_atom_site_calc_flag
_atom_site_refinement_flags
_atom_site_disorder_assembly
_atom_site_disorder_group
Cl1 Cl 0.88204(9) 0.86039(5) -0.7669(2) 0.0466(4) Uani 1 1 d . . .
Cl2 Cl 0.80368(13) 0.76865(6) -0.2917(2) 0.0596(5) Uani 1 1 d . . .
C1 C 0.4679(3) 0.6071(2) -0.7383(12) 0.0509(15) Uani 1 1 d . . .
H1A H 0.4852 0.5812 -0.8293 0.061 Uiso 1 1 calc R . .
H1B H 0.4721 0.5926 -0.6107 0.061 Uiso 1 1 calc R . .
N1 N 0.3748(3) 0.62075(15) -0.7762(7) 0.0370(9) Uani 1 1 d . . .
H1C H 0.3647 0.6522 -0.7317 0.044 Uiso 1 1 calc R . .
H1D H 0.3656 0.6210 -0.9037 0.044 Uiso 1 1 calc R . .
C11 C 0.5305(3) 0.65091(19) -0.7524(10) 0.0461(14) Uani 1 1 d . . .
C12 C 0.5633(4) 0.6657(3) -0.9277(9) 0.0564(18) Uani 1 1 d . . .
H12 H 0.5454 0.6497 -1.0396 0.068 Uiso 1 1 calc R . .
C13 C 0.6236(4) 0.7049(3) -0.9365(9) 0.0528(16) Uani 1 1 d . . .
H13 H 0.6435 0.7159 -1.0553 0.063 Uiso 1 1 calc R . .
C14 C 0.6537(3) 0.72733(19) -0.7718(9) 0.0430(13) Uani 1 1 d . . .
C15 C 0.6207(4) 0.7115(3) -0.5982(9) 0.0541(16) Uani 1 1 d . . .
H15 H 0.6404 0.7265 -0.4858 0.065 Uiso 1 1 calc R . .
C16 C 0.5590(4) 0.6739(3) -0.5866(10) 0.0572(18) Uani 1 1 d . . .
H16 H 0.5369 0.6642 -0.4680 0.069 Uiso 1 1 calc R . .
C2 C 0.7208(3) 0.7682(2) -0.7810(10) 0.0478(14) Uani 1 1 d . . .
H2A H 0.7206 0.7828 -0.9088 0.057 Uiso 1 1 calc R . .
H2B H 0.7055 0.7948 -0.6911 0.057 Uiso 1 1 calc R . .
N2 N 0.8095(3) 0.75015(14) -0.7364(7) 0.0374(10) Uani 1 1 d . . .
H2C H 0.8461 0.7764 -0.7487 0.045 Uiso 1 1 calc R . .
H2D H 0.8110 0.7402 -0.6129 0.045 Uiso 1 1 calc R . .
C3 C 0.8410(3) 0.70795(19) -0.8579(8) 0.0357(11) Uani 1 1 d . . .
H3' H 0.8102 0.7086 -0.9808 0.043 Uiso 1 1 calc R . .
C31 C 0.9386(4) 0.7135(2) -0.8961(10) 0.0506(15) Uani 1 1 d . . .
H31 H 0.9468 0.7481 -0.9440 0.061 Uiso 1 1 calc R . .
C311 C 0.9923(5) 0.7096(3) -0.7157(13) 0.079(2) Uani 1 1 d . . .
H31A H 0.9707 0.7329 -0.6214 0.118 Uiso 1 1 calc R . .
H31B H 1.0511 0.7177 -0.7449 0.118 Uiso 1 1 calc R . .
H31C H 0.9891 0.6758 -0.6662 0.118 Uiso 1 1 calc R . .
C312 C 0.9674(5) 0.6791(3) -1.0550(12) 0.072(2) Uani 1 1 d . . .
H31D H 0.9302 0.6834 -1.1639 0.109 Uiso 1 1 calc R . .
H31E H 0.9649 0.6446 -1.0121 0.109 Uiso 1 1 calc R . .
H31F H 1.0254 0.6873 -1.0906 0.109 Uiso 1 1 calc R . .
C4 C 0.8206(3) 0.65790(18) -0.7544(8) 0.0382(11) Uani 1 1 d . . .
O4 O 0.8248(3) 0.65537(16) -0.5816(6) 0.0559(12) Uani 1 1 d . . .
N3 N 0.8031(3) 0.61876(17) -0.8687(7) 0.0481(12) Uani 1 1 d . . .
H3 H 0.7993 0.6236 -0.9905 0.058 Uiso 1 1 calc R . .
C5 C 0.7901(4) 0.56797(19) -0.7929(9) 0.0495(15) Uani 1 1 d . . .
H5A H 0.8257 0.5637 -0.6796 0.059 Uiso 1 1 calc R . .
H5B H 0.8092 0.5436 -0.8879 0.059 Uiso 1 1 calc R . .
C6 C 0.6997(3) 0.55683(18) -0.7419(9) 0.0440(12) Uani 1 1 d . . .
H6A H 0.6801 0.5810 -0.6466 0.053 Uiso 1 1 calc R . .
H6B H 0.6637 0.5605 -0.8550 0.053 Uiso 1 1 calc R . .
C7 C 0.6781(3) 0.46604(18) -0.7782(8) 0.0353(11) Uani 1 1 d . . .
O7 O 0.6624(3) 0.46897(15) -0.9490(6) 0.0609(13) Uani 1 1 d . . .
N4 N 0.6906(3) 0.50601(17) -0.6665(7) 0.0466(12) Uani 1 1 d . . .
H4 H 0.6934 0.5016 -0.5444 0.056 Uiso 1 1 calc R . .
C8 C 0.6863(4) 0.4145(2) -0.6858(9) 0.0462(14) Uani 1 1 d . . .
H8 H 0.6697 0.4180 -0.5507 0.055 Uiso 1 1 calc R . .
C81 C 0.7781(5) 0.3950(3) -0.6909(15) 0.080(3) Uani 1 1 d . . .
H81 H 0.7762 0.3589 -0.6579 0.096 Uiso 1 1 calc R . .
C811 C 0.8345(7) 0.4207(4) -0.545(2) 0.142(6) Uani 1 1 d . . .
H81A H 0.8920 0.4074 -0.5533 0.213 Uiso 1 1 calc R . .
H81B H 0.8121 0.4147 -0.4184 0.213 Uiso 1 1 calc R . .
H81C H 0.8356 0.4565 -0.5693 0.213 Uiso 1 1 calc R . .
C812 C 0.8166(6) 0.3992(4) -0.893(2) 0.130(5) Uani 1 1 d . . .
H81D H 0.7800 0.3820 -0.9826 0.195 Uiso 1 1 calc R . .
H81E H 0.8728 0.3840 -0.8942 0.195 Uiso 1 1 calc R . .
H81F H 0.8212 0.4343 -0.9279 0.195 Uiso 1 1 calc R . .
O1W O 0.7468(12) 0.5090(8) -1.2716(19) 0.145(9) Uani 0.544(19) 1 d P A 1
O1W' O 0.6590(10) 0.5286(4) -1.2656(14) 0.075(6) Uani 0.456(19) 1 d P A 2
O2W O 0.7437(6) 0.6183(5) -0.2558(10) 0.170(4) Uani 1 1 d D . .
H1W2 H 0.7936 0.6074 -0.2343 0.254 Uiso 1 1 d RD . .
H2W2 H 0.7437 0.6473 -0.3079 0.254 Uiso 1 1 d RD . .

loop_
_atom_site_aniso_label
_atom_site_aniso_U_11
_atom_site_aniso_U_22
_atom_site_aniso_U_33
_atom_site_aniso_U_23
_atom_site_aniso_U_13
_atom_site_aniso_U_12
Cl1 0.0615(8) 0.0351(6) 0.0431(7) -0.0018(6) 0.0051(7) -0.0081(6)
Cl2 0.1026(13) 0.0371(7) 0.0393(7) 0.0005(6) -0.0008(8) -0.0045(8)
C1 0.037(3) 0.035(3) 0.081(4) 0.008(3) -0.002(3) -0.003(2)
N1 0.040(2) 0.0267(18) 0.044(2) -0.0038(19) 0.004(2) -0.0046(17)
C11 0.027(2) 0.033(3) 0.078(4) 0.004(3) -0.010(3) 0.004(2)
C12 0.052(4) 0.070(5) 0.047(3) 0.011(3) -0.017(3) -0.022(4)
C13 0.047(4) 0.063(4) 0.049(3) 0.020(3) -0.016(3) -0.014(3)
C14 0.036(3) 0.033(2) 0.060(3) 0.001(3) 0.005(3) 0.003(2)
C15 0.054(4) 0.056(4) 0.053(4) -0.014(3) 0.011(3) -0.016(3)
C16 0.060(4) 0.054(4) 0.057(4) -0.006(3) 0.020(3) -0.017(3)
C2 0.041(3) 0.029(2) 0.073(4) 0.004(3) -0.002(3) -0.002(2)
N2 0.039(2) 0.0247(17) 0.049(2) 0.0024(19) 0.004(2) -0.0098(17)
C3 0.039(3) 0.028(2) 0.039(3) 0.004(2) -0.001(2) 0.001(2)
C31 0.039(3) 0.037(3) 0.076(4) -0.003(3) 0.009(3) -0.004(3)
C311 0.050(4) 0.077(5) 0.109(6) -0.015(5) -0.026(4) 0.001(3)
C312 0.063(4) 0.061(4) 0.094(6) 0.002(4) 0.025(4) -0.004(4)
C4 0.043(3) 0.029(2) 0.043(3) 0.006(2) 0.000(3) -0.006(2)
O4 0.086(3) 0.043(2) 0.038(2) 0.0075(18) -0.010(2) -0.016(2)
N3 0.070(3) 0.029(2) 0.045(3) 0.002(2) -0.001(3) -0.018(2)
C5 0.069(4) 0.025(2) 0.055(3) 0.003(2) 0.008(3) -0.007(3)
C6 0.051(3) 0.026(2) 0.055(3) -0.004(2) 0.001(3) -0.005(2)
C7 0.037(3) 0.034(2) 0.035(3) 0.002(2) 0.000(2) -0.007(2)
O7 0.108(4) 0.032(2) 0.043(2) 0.0027(18) -0.004(2) -0.009(2)
N4 0.065(3) 0.035(2) 0.039(2) 0.0018(19) 0.004(2) -0.012(2)
C8 0.047(3) 0.037(3) 0.054(3) 0.012(2) -0.006(3) -0.011(3)
C81 0.050(4) 0.040(3) 0.151(9) 0.014(5) -0.029(5) -0.003(3)
C811 0.099(8) 0.110(9) 0.218(15) 0.036(9) -0.093(9) -0.013(6)
C812 0.048(5) 0.098(8) 0.245(16) -0.031(9) 0.023(7) 0.011(5)
O1W 0.167(19) 0.194(18) 0.076(8) -0.029(10) -0.010(10) -0.070(15)
O1W' 0.124(13) 0.071(7) 0.030(5) 0.006(5) 0.002(6) 0.012(6)
O2W 0.220(10) 0.231(11) 0.057(4) 0.010(6) 0.018(5) -0.066(9)

loop_
_atom_type_symbol
_atom_type_description
_atom_type_scat_dispersion_real
_atom_type_scat_dispersion_imag
_atom_type_scat_source
C C 0.0033 0.0016 'International Tables Vol C Tables 4.2.6.8 and 6.1.1.4'
H H 0.0000 0.0000 'International Tables Vol C Tables 4.2.6.8 and 6.1.1.4'
N N 0.0061 0.0033 'International Tables Vol C Tables 4.2.6.8 and 6.1.1.4'
O O 0.0106 0.0060 'International Tables Vol C Tables 4.2.6.8 and 6.1.1.4'
Cl Cl 0.1484 0.1585 'International Tables Vol C Tables 4.2.6.8 and 6.1.1.4'

loop_
_geom_angle_atom_site_label_1
_geom_angle_atom_site_label_2
_geom_angle_atom_site_label_3
_geom_angle
_geom_angle_site_symmetry_1
_geom_angle_site_symmetry_3
_geom_angle_publ_flag
N1 C1 C11 114.8(4) . . ?
N1 C1 H1A 108.6 . . ?
C11 C1 H1A 108.6 . . ?
N1 C1 H1B 108.6 . . ?
C11 C1 H1B 108.6 . . ?
H1A C1 H1B 107.5 . . ?
C8 N1 C1 113.0(4) 2_665 . ?
C8 N1 H1C 109.0 2_665 . ?
C1 N1 H1C 109.0 . . ?
C8 N1 H1D 109.0 2_665 . ?
C1 N1 H1D 109.0 . . ?
H1C N1 H1D 107.8 . . ?
C16 C11 C12 119.9(5) . . ?
C16 C11 C1 119.2(6) . . ?
C12 C11 C1 120.7(6) . . ?
C11 C12 C13 119.7(6) . . ?
C11 C12 H12 120.1 . . ?
C13 C12 H12 120.1 . . ?
C14 C13 C12 120.7(6) . . ?
C14 C13 H13 119.6 . . ?
C12 C13 H13 119.6 . . ?
C13 C14 C15 118.4(5) . . ?
C13 C14 C2 120.7(6) . . ?
C15 C14 C2 120.9(6) . . ?
C14 C15 C16 121.8(6) . . ?
C14 C15 H15 119.1 . . ?
C16 C15 H15 119.1 . . ?
C11 C16 C15 119.3(6) . . ?
C11 C16 H16 120.3 . . ?
C15 C16 H16 120.3 . . ?
N2 C2 C14 113.7(4) . . ?
N2 C2 H2A 108.8 . . ?
C14 C2 H2A 108.8 . . ?
N2 C2 H2B 108.8 . . ?
C14 C2 H2B 108.8 . . ?
H2A C2 H2B 107.7 . . ?
C3 N2 C2 115.2(4) . . ?
C3 N2 H2C 108.5 . . ?
C2 N2 H2C 108.5 . . ?
C3 N2 H2D 108.5 . . ?
C2 N2 H2D 108.5 . . ?
H2C N2 H2D 107.5 . . ?
N2 C3 C4 108.1(4) . . ?
N2 C3 C31 110.5(4) . . ?
C4 C3 C31 111.3(4) . . ?
N2 C3 H3' 109.0 . . ?
C4 C3 H3' 109.0 . . ?
C31 C3 H3' 109.0 . . ?
C312 C31 C311 114.1(6) . . ?
C312 C31 C3 111.2(5) . . ?
C311 C31 C3 113.0(6) . . ?
C312 C31 H31 105.9 . . ?
C311 C31 H31 105.9 . . ?
C3 C31 H31 105.9 . . ?
C31 C311 H31A 109.5 . . ?
C31 C311 H31B 109.5 . . ?
H31A C311 H31B 109.5 . . ?
C31 C311 H31C 109.5 . . ?
H31A C311 H31C 109.5 . . ?
H31B C311 H31C 109.5 . . ?
C31 C312 H31D 109.5 . . ?
C31 C312 H31E 109.5 . . ?
H31D C312 H31E 109.5 . . ?
C31 C312 H31F 109.5 . . ?
H31D C312 H31F 109.5 . . ?
H31E C312 H31F 109.5 . . ?
O4 C4 N3 124.3(5) . . ?
O4 C4 C3 120.2(5) . . ?
N3 C4 C3 115.4(5) . . ?
C4 N3 C5 121.8(5) . . ?
C4 N3 H3 119.1 . . ?
C5 N3 H3 119.1 . . ?
N3 C5 C6 113.7(5) . . ?
N3 C5 H5A 108.8 . . ?
C6 C5 H5A 108.8 . . ?
N3 C5 H5B 108.8 . . ?
C6 C5 H5B 108.8 . . ?
H5A C5 H5B 107.7 . . ?
N4 C6 C5 111.4(4) . . ?
N4 C6 H6A 109.4 . . ?
C5 C6 H6A 109.4 . . ?
N4 C6 H6B 109.4 . . ?
C5 C6 H6B 109.4 . . ?
H6A C6 H6B 108.0 . . ?
O7 C7 N4 123.5(5) . . ?
O7 C7 C8 119.4(5) . . ?
N4 C7 C8 117.1(5) . . ?
C7 N4 C6 122.7(5) . . ?
C7 N4 H4 118.7 . . ?
C6 N4 H4 118.7 . . ?
N1 C8 C7 109.5(4) 2_665 . ?
N1 C8 C81 112.4(5) 2_665 . ?
C7 C8 C81 112.0(5) . . ?
N1 C8 H8 107.6 2_665 . ?
C7 C8 H8 107.6 . . ?
C81 C8 H8 107.6 . . ?
C811 C81 C8 112.2(8) . . ?
C811 C81 C812 111.2(9) . . ?
C8 C81 C812 111.3(7) . . ?
C811 C81 H81 107.3 . . ?
C8 C81 H81 107.3 . . ?
C812 C81 H81 107.3 . . ?
C81 C811 H81A 109.5 . . ?
C81 C811 H81B 109.5 . . ?
H81A C811 H81B 109.5 . . ?
C81 C811 H81C 109.5 . . ?
H81A C811 H81C 109.5 . . ?
H81B C811 H81C 109.5 . . ?
C81 C812 H81D 109.5 . . ?
C81 C812 H81E 109.5 . . ?
H81D C812 H81E 109.5 . . ?
C81 C812 H81F 109.5 . . ?
H81D C812 H81F 109.5 . . ?
H81E C812 H81F 109.5 . . ?
H1W2 O2W H2W2 112.9 . . ?

loop_
_geom_bond_atom_site_label_1
_geom_bond_atom_site_label_2
_geom_bond_distance
_geom_bond_site_symmetry_2
_geom_bond_publ_flag
C1 N1 1.513(7) . ?
C1 C11 1.515(7) . ?
C1 H1A 0.9700 . ?
C1 H1B 0.9700 . ?
N1 C8 1.470(7) 2_665 ?
N1 H1C 0.9000 . ?
N1 H1D 0.9000 . ?
C11 C16 1.378(9) . ?
C11 C12 1.380(9) . ?
C12 C13 1.396(9) . ?
C12 H12 0.9300 . ?
C13 C14 1.373(9) . ?
C13 H13 0.9300 . ?
C14 C15 1.378(9) . ?
C14 C2 1.502(7) . ?
C15 C16 1.382(9) . ?
C15 H15 0.9300 . ?
C16 H16 0.9300 . ?
C2 N2 1.490(7) . ?
C2 H2A 0.9700 . ?
C2 H2B 0.9700 . ?
N2 C3 1.482(7) . ?
N2 H2C 0.9000 . ?
N2 H2D 0.9000 . ?
C3 C4 1.538(7) . ?
C3 C31 1.545(8) . ?
C3 H3' 0.9800 . ?
C31 C312 1.500(10) . ?
C31 C311 1.511(10) . ?
C31 H31 0.9800 . ?
C311 H31A 0.9600 . ?
C311 H31B 0.9600 . ?
C311 H31C 0.9600 . ?
C312 H31D 0.9600 . ?
C312 H31E 0.9600 . ?
C312 H31F 0.9600 . ?
C4 O4 1.207(7) . ?
C4 N3 1.333(7) . ?
N3 C5 1.455(7) . ?
N3 H3 0.8600 . ?
C5 C6 1.477(8) . ?
C5 H5A 0.9700 . ?
C5 H5B 0.9700 . ?
C6 N4 1.448(7) . ?
C6 H6A 0.9700 . ?
C6 H6B 0.9700 . ?
C7 O7 1.217(7) . ?
C7 N4 1.325(7) . ?
C7 C8 1.511(7) . ?
N4 H4 0.8600 . ?
C8 N1 1.470(7) 2_665 ?
C8 C81 1.515(10) . ?
C8 H8 0.9800 . ?
C81 C811 1.505(13) . ?
C81 C812 1.532(15) . ?
C81 H81 0.9800 . ?
C811 H81A 0.9600 . ?
C811 H81B 0.9600 . ?
C811 H81C 0.9600 . ?
C812 H81D 0.9600 . ?
C812 H81E 0.9600 . ?
C812 H81F 0.9600 . ?
O2W H1W2 0.8404 . ?
O2W H2W2 0.8463 . ?

loop_
_geom_hbond_atom_site_label_D
_geom_hbond_atom_site_label_H
_geom_hbond_atom_site_label_A
_geom_hbond_distance_DH
_geom_hbond_distance_HA
_geom_hbond_distance_DA
_geom_hbond_angle_DHA
_geom_hbond_site_symmetry_A
N1 H1C Cl2 0.90 2.30 3.158(4) 159.1 4_464
N1 H1D Cl1 0.90 2.36 3.224(5) 160.8 4_463
N2 H2C Cl1 0.90 2.29 3.129(4) 154.8 .
N2 H2D O4 0.90 2.26 2.736(6) 112.6 .
N2 H2D Cl2 0.90 2.36 3.137(5) 144.1 .
N3 H3 O2W 0.86 2.04 2.849(9) 155.5 1_554
N4 H4 O1W 0.86 2.08 2.887(14) 155.5 1_556
N4 H4 O1W' 0.86 2.14 2.898(11) 147.3 1_556

loop_
_geom_torsion_atom_site_label_1
_geom_torsion_atom_site_label_2
_geom_torsion_atom_site_label_3
_geom_torsion_atom_site_label_4
_geom_torsion
_geom_torsion_site_symmetry_1
_geom_torsion_site_symmetry_2
_geom_torsion_site_symmetry_3
_geom_torsion_site_symmetry_4
_geom_torsion_publ_flag
C11 C1 N1 C8 -155.7(6) . . . 2_665 ?
N1 C1 C11 C16 100.4(7) . . . . ?
N1 C1 C11 C12 -83.9(7) . . . . ?
C16 C11 C12 C13 -1.7(10) . . . . ?
C1 C11 C12 C13 -177.4(6) . . . . ?
C11 C12 C13 C14 3.1(11) . . . . ?
C12 C13 C14 C15 -2.3(9) . . . . ?
C12 C13 C14 C2 177.8(6) . . . . ?
C13 C14 C15 C16 0.2(9) . . . . ?
C2 C14 C15 C16 -179.9(6) . . . . ?
C12 C11 C16 C15 -0.3(10) . . . . ?
C1 C11 C16 C15 175.5(6) . . . . ?
C14 C15 C16 C11 1.1(11) . . . . ?
C13 C14 C2 N2 -100.6(7) . . . . ?
C15 C14 C2 N2 79.5(7) . . . . ?
C14 C2 N2 C3 56.4(7) . . . . ?
C2 N2 C3 C4 -93.4(5) . . . . ?
C2 N2 C3 C31 144.6(5) . . . . ?
N2 C3 C31 C312 -166.2(5) . . . . ?
C4 C3 C31 C312 73.6(7) . . . . ?
N2 C3 C31 C311 63.9(6) . . . . ?
C4 C3 C31 C311 -56.2(7) . . . . ?
N2 C3 C4 O4 -35.7(7) . . . . ?
C31 C3 C4 O4 85.8(7) . . . . ?
N2 C3 C4 N3 147.4(5) . . . . ?
C31 C3 C4 N3 -91.0(6) . . . . ?
O4 C4 N3 C5 -2.2(9) . . . . ?
C3 C4 N3 C5 174.5(5) . . . . ?
C4 N3 C5 C6 89.5(7) . . . . ?
N3 C5 C6 N4 -179.7(5) . . . . ?
O7 C7 N4 C6 -9.6(9) . . . . ?
C8 C7 N4 C6 168.9(5) . . . . ?
C5 C6 N4 C7 -87.0(7) . . . . ?
O7 C7 C8 N1 -35.2(7) . . . 2_665 ?
N4 C7 C8 N1 146.2(5) . . . 2_665 ?
O7 C7 C8 C81 90.2(7) . . . . ?
N4 C7 C8 C81 -88.3(7) . . . . ?
N1 C8 C81 C811 -160.5(7) 2_665 . . . ?
C7 C8 C81 C811 75.7(9) . . . . ?
N1 C8 C81 C812 74.2(7) 2_665 . . . ?
C7 C8 C81 C812 -49.6(8) . . . . ?
